data_2232427
loop_
_publ_author_name
'Kuai, Hai-Wei'
'Cheng, Xiao-Chun'

_publ_section_title
;
 Diaquatetrakis(1,3-di-4-pyridylpropane-\k<i>N</i>)manganese(II)
 bis(perchlorate) sesquihydrate
;
_journal_coeditor_code PV2456
_journal_issue 11
_journal_name_full 'Acta Crystallographica Section E'
_journal_page_first m1543
_journal_paper_doi 10.1107/S1600536811041511
_journal_volume 67
_journal_year 2011
_chemical_formula_iupac '[Mn (C13 H14 N2)4 (H2 O)2] (Cl O4)2, 1.5H2 O'
_chemical_formula_moiety 'C52 H59 Mn N8 O2 2+, 2(Cl O4 -), 1.5(H2 O)'
_chemical_formula_sum 'C52 H62 Cl2 Mn N8 O11.5'
_chemical_formula_weight 1108.94
_chemical_name_systematic
;
Diaquatetrakis(1,3-di-4-pyridylpropane-\k<i>N</i>)manganese(II) bis(perchlorate)
sesquihydrate
;
_space_group_IT_number 61
_symmetry_cell_setting orthorhombic
_symmetry_space_group_name_Hall '-P 2ac 2ab'
_symmetry_space_group_name_H-M 'P b c a'
_atom_sites_solution_hydrogens geom
_atom_sites_solution_primary direct
_atom_sites_solution_secondary difmap
_audit_creation_method SHELXL-97
_cell_angle_alpha 90.00
_cell_angle_beta 90.00
_cell_angle_gamma 90.00
_cell_formula_units_Z 8
_cell_length_a 19.0755(10)
_cell_length_b 15.9409(9)
_cell_length_c 37.533(2)
_cell_measurement_reflns_used 8775
_cell_measurement_temperature 293(2)
_cell_measurement_theta_max 22.12
_cell_measurement_theta_min 2.33
_cell_volume 11413.1(11)
_computing_cell_refinement 'SAINT (Bruker, 2008)'
_computing_data_collection 'APEX2 (Bruker, 2008)'
_computing_data_reduction 'SAINT (Bruker, 2008)'
_computing_molecular_graphics 'DIAMOND (Brandenburg, 2000)'
_computing_publication_material 'SHELXTL (Sheldrick, 2008)'
_computing_structure_refinement 'SHELXL97 (Sheldrick, 2008)'
_computing_structure_solution 'SHELXS97 (Sheldrick, 2008)'
_diffrn_ambient_temperature 293(2)
_diffrn_measured_fraction_theta_full 1.000
_diffrn_measured_fraction_theta_max 1.000
_diffrn_measurement_device_type 'Bruker APEXII CCD area-detector'
_diffrn_measurement_method '\y and \w'
_diffrn_radiation_monochromator graphite
_diffrn_radiation_source 'fine-focus sealed tube'
_diffrn_radiation_type MoK\a
_diffrn_radiation_wavelength 0.71073
_diffrn_reflns_av_R_equivalents 0.1134
_diffrn_reflns_av_sigmaI/netI 0.0687
_diffrn_reflns_limit_h_max 21
_diffrn_reflns_limit_h_min -22
_diffrn_reflns_limit_k_max 18
_diffrn_reflns_limit_k_min -15
_diffrn_reflns_limit_l_max 44
_diffrn_reflns_limit_l_min -44
_diffrn_reflns_number 61756
_diffrn_reflns_theta_full 25.01
_diffrn_reflns_theta_max 25.01
_diffrn_reflns_theta_min 1.52
_diffrn_standards_number 0
_exptl_absorpt_coefficient_mu 0.389
_exptl_absorpt_correction_T_max 0.9622
_exptl_absorpt_correction_T_min 0.8923
_exptl_absorpt_correction_type multi-scan
_exptl_absorpt_process_details '(SADBAS; Sheldrick, 1996)'
_exptl_crystal_colour colorless
_exptl_crystal_density_diffrn 1.291
_exptl_crystal_density_method 'not measured'
_exptl_crystal_description block
_exptl_crystal_F_000 4648
_exptl_crystal_size_max 0.30
_exptl_crystal_size_mid 0.30
_exptl_crystal_size_min 0.10
_refine_diff_density_max 0.659
_refine_diff_density_min -0.474
_refine_ls_extinction_method none
_refine_ls_goodness_of_fit_ref 1.010
_refine_ls_hydrogen_treatment constr
_refine_ls_matrix_type full
_refine_ls_number_parameters 676
_refine_ls_number_reflns 10065
_refine_ls_number_restraints 0
_refine_ls_restrained_S_all 1.010
_refine_ls_R_factor_all 0.0903
_refine_ls_R_factor_gt 0.0568
_refine_ls_shift/su_max 0.000
_refine_ls_shift/su_mean 0.000
_refine_ls_structure_factor_coef Fsqd
_refine_ls_weighting_details 'calc w=1/[\s^2^(Fo^2^)+(0.1063P)^2^] where P=(Fo^2^+2Fc^2^)/3'
_refine_ls_weighting_scheme calc
_refine_ls_wR_factor_gt 0.1705
_refine_ls_wR_factor_ref 0.1875
_reflns_number_gt 6106
_reflns_number_total 10065
_reflns_threshold_expression I>2.\s(I)
_cod_data_source_file pv2456.cif
_cod_data_source_block I
_cod_original_cell_volume 11412.9(11)
_cod_original_sg_symbol_H-M ' P b c a '
_cod_database_code 2232427
_cod_database_fobs_code 2232427

loop_
_symmetry_equiv_pos_as_xyz
'x, y, z'
'-x+1/2, -y, z+1/2'
'x+1/2, -y+1/2, -z'
'-x, y+1/2, -z+1/2'
'-x, -y, -z'
'x-1/2, y, -z-1/2'
'-x-1/2, y-1/2, z'
'x, -y-1/2, z-1/2'

loop_
_atom_site_type_symbol
_atom_site_label
_atom_site_fract_x
_atom_site_fract_y
_atom_site_fract_z
_atom_site_U_iso_or_equiv
_atom_site_adp_type
_atom_site_calc_flag
_atom_site_refinement_flags
_atom_site_occupancy
_atom_site_symmetry_multiplicity
C C1 0.14223(18) 1.0314(2) 0.10488(10) 0.0597(10) Uani d . 1 1
H H1 0.1678 1.0694 0.0913 0.072 Uiso calc R 1 1
C C2 0.07095(19) 1.0255(3) 0.09937(11) 0.0655(11) Uani d . 1 1
H H2 0.0496 1.0588 0.0822 0.079 Uiso calc R 1 1
C C3 0.03127(18) 0.9707(2) 0.11906(9) 0.0527(9) Uani d . 1 1
C C4 0.06661(19) 0.9235(2) 0.14426(10) 0.0559(9) Uani d . 1 1
H H4 0.0422 0.8859 0.1586 0.067 Uiso calc R 1 1
C C5 0.13743(18) 0.9323(2) 0.14805(10) 0.0547(9) Uani d . 1 1
H H5 0.1599 0.8994 0.1651 0.066 Uiso calc R 1 1
C C6 -0.04637(19) 0.9611(3) 0.11315(11) 0.0678(11) Uani d . 1 1
H H6A -0.0687 1.0155 0.1154 0.081 Uiso calc R 1 1
H H6B -0.0656 0.9247 0.1314 0.081 Uiso calc R 1 1
C C7 -0.06281(19) 0.9247(2) 0.07667(11) 0.0665(11) Uani d . 1 1
H H7A -0.0451 0.9623 0.0584 0.080 Uiso calc R 1 1
H H7B -0.0389 0.8714 0.0741 0.080 Uiso calc R 1 1
C C8 -0.1395(2) 0.9121(3) 0.07118(12) 0.0882(15) Uani d . 1 1
H H8A -0.1623 0.9664 0.0723 0.106 Uiso calc R 1 1
H H8B -0.1573 0.8787 0.0908 0.106 Uiso calc R 1 1
C C9 -0.16058(19) 0.8698(2) 0.03651(10) 0.0606(10) Uani d . 1 1
C C10 -0.1205(2) 0.8723(3) 0.00598(12) 0.0782(13) Uani d . 1 1
H H10 -0.0778 0.9005 0.0061 0.094 Uiso calc R 1 1
C C11 -0.1432(2) 0.8335(3) -0.02461(12) 0.0821(13) Uani d . 1 1
H H11 -0.1145 0.8350 -0.0446 0.099 Uiso calc R 1 1
C C12 -0.2414(2) 0.7900(3) 0.00292(12) 0.0712(11) Uani d . 1 1
H H12 -0.2837 0.7610 0.0023 0.085 Uiso calc R 1 1
C C13 -0.22126(19) 0.8261(2) 0.03454(11) 0.0637(10) Uani d . 1 1
H H13 -0.2494 0.8204 0.0546 0.076 Uiso calc R 1 1
C C14 0.24921(19) 1.0441(2) 0.21075(9) 0.0538(9) Uani d . 1 1
H H14 0.2154 1.0733 0.1979 0.065 Uiso calc R 1 1
C C15 0.2552(2) 1.0593(2) 0.24677(10) 0.0580(9) Uani d . 1 1
H H15 0.2262 1.0987 0.2576 0.070 Uiso calc R 1 1
C C16 0.30397(19) 1.0168(2) 0.26680(9) 0.0544(9) Uani d . 1 1
C C17 0.3431(2) 0.9564(2) 0.24916(9) 0.0549(9) Uani d . 1 1
H H17 0.3747 0.9234 0.2618 0.066 Uiso calc R 1 1
C C18 0.3351(2) 0.9453(2) 0.21296(9) 0.0531(9) Uani d . 1 1
H H18 0.3628 0.9053 0.2016 0.064 Uiso calc R 1 1
C C19 0.3159(2) 1.0358(3) 0.30553(9) 0.0697(11) Uani d . 1 1
H H19A 0.3308 0.9852 0.3177 0.084 Uiso calc R 1 1
H H19B 0.2722 1.0541 0.3162 0.084 Uiso calc R 1 1
C C20 0.3716(2) 1.1043(3) 0.31056(10) 0.0715(12) Uani d . 1 1
H H20A 0.3563 1.1545 0.2982 0.086 Uiso calc R 1 1
H H20B 0.3749 1.1176 0.3357 0.086 Uiso calc R 1 1
C C21 0.4431(2) 1.0807(3) 0.29724(10) 0.0681(11) Uani d . 1 1
H H21A 0.4412 1.0766 0.2715 0.082 Uiso calc R 1 1
H H21B 0.4546 1.0255 0.3064 0.082 Uiso calc R 1 1
C C22 0.5018(2) 1.1405(2) 0.30718(10) 0.0579(9) Uani d . 1 1
C C23 0.5094(2) 1.1700(2) 0.34110(10) 0.0688(11) Uani d . 1 1
H H23 0.4770 1.1554 0.3585 0.083 Uiso calc R 1 1
C C24 0.5653(2) 1.2215(2) 0.34953(11) 0.0688(11) Uani d . 1 1
H H24 0.5698 1.2396 0.3730 0.083 Uiso calc R 1 1
C C25 0.6038(2) 1.2202(3) 0.29304(12) 0.0686(11) Uani d . 1 1
H H25 0.6352 1.2382 0.2757 0.082 Uiso calc R 1 1
C C26 0.55031(19) 1.1674(3) 0.28279(10) 0.0644(10) Uani d . 1 1
H H26 0.5471 1.1500 0.2592 0.077 Uiso calc R 1 1
C C27 0.45059(19) 1.0310(2) 0.15797(10) 0.0602(10) Uani d . 1 1
H H27 0.4270 1.0735 0.1699 0.072 Uiso calc R 1 1
C C28 0.5213(2) 1.0201(3) 0.16459(11) 0.0676(11) Uani d . 1 1
H H28 0.5440 1.0553 0.1806 0.081 Uiso calc R 1 1
C C29 0.55806(19) 0.9584(3) 0.14793(11) 0.0632(11) Uani d . 1 1
C C30 0.5216(2) 0.9099(3) 0.12349(11) 0.0653(11) Uani d . 1 1
H H30 0.5443 0.8676 0.1110 0.078 Uiso calc R 1 1
C C31 0.45089(19) 0.9250(2) 0.11788(10) 0.0574(9) Uani d . 1 1
H H31 0.4275 0.8926 0.1010 0.069 Uiso calc R 1 1
C C32 0.6336(2) 0.9401(3) 0.15606(12) 0.0893(15) Uani d . 1 1
H H32A 0.6571 0.9916 0.1628 0.107 Uiso calc R 1 1
H H32B 0.6564 0.9184 0.1349 0.107 Uiso calc R 1 1
C C33 0.6403(2) 0.8748(4) 0.18692(14) 0.126(2) Uani d . 1 1
H H33A 0.6192 0.8227 0.1789 0.151 Uiso calc R 1 1
H H33B 0.6898 0.8638 0.1906 0.151 Uiso calc R 1 1
C C34 0.6109(3) 0.8954(4) 0.21972(14) 0.1048(17) Uani d . 1 1
H H34 0.5860 0.9447 0.2236 0.126 Uiso calc R 1 1
C C35 0.6232(2) 0.8298(3) 0.24870(10) 0.0683(11) Uani d . 1 1
C C36 0.5681(2) 0.7938(2) 0.26690(11) 0.0674(11) Uani d . 1 1
H H36 0.5222 0.8053 0.2601 0.081 Uiso calc R 1 1
C C37 0.5809(2) 0.7406(2) 0.29507(10) 0.0597(10) Uani d . 1 1
H H37 0.5428 0.7171 0.3068 0.072 Uiso calc R 1 1
C C38 0.6976(2) 0.7557(2) 0.28853(10) 0.0579(10) Uani d . 1 1
H H38 0.7430 0.7433 0.2958 0.069 Uiso calc R 1 1
C C39 0.68936(19) 0.8087(3) 0.25999(11) 0.0680(11) Uani d . 1 1
H H39 0.7285 0.8302 0.2483 0.082 Uiso calc R 1 1
C C40 0.3504(2) 1.0414(2) 0.05622(10) 0.0584(9) Uani d . 1 1
H H40 0.3788 1.0747 0.0706 0.070 Uiso calc R 1 1
C C41 0.3601(2) 1.0443(2) 0.02028(10) 0.0649(10) Uani d . 1 1
H H41 0.3946 1.0792 0.0109 0.078 Uiso calc R 1 1
C C42 0.3198(2) 0.9966(2) -0.00230(9) 0.0570(10) Uani d . 1 1
C C43 0.2689(2) 0.9476(2) 0.01370(10) 0.0623(10) Uani d . 1 1
H H43 0.2391 0.9152 -0.0003 0.075 Uiso calc R 1 1
C C44 0.2621(2) 0.9468(2) 0.05040(9) 0.0560(9) Uani d . 1 1
H H44 0.2282 0.9123 0.0605 0.067 Uiso calc R 1 1
C C45 0.3314(3) 0.9972(3) -0.04187(9) 0.0790(13) Uani d . 1 1
H H45A 0.3347 1.0548 -0.0500 0.095 Uiso calc R 1 1
H H45B 0.2914 0.9716 -0.0535 0.095 Uiso calc R 1 1
C C46 0.3973(2) 0.9506(2) -0.05256(11) 0.0757(12) Uani d . 1 1
H H46A 0.4057 0.9598 -0.0777 0.091 Uiso calc R 1 1
H H46B 0.4367 0.9740 -0.0396 0.091 Uiso calc R 1 1
C C47 0.3943(2) 0.8574(2) -0.04568(11) 0.0706(11) Uani d . 1 1
H H47A 0.3559 0.8334 -0.0592 0.085 Uiso calc R 1 1
H H47B 0.3850 0.8478 -0.0206 0.085 Uiso calc R 1 1
C C48 0.46184(19) 0.8138(2) -0.05589(10) 0.0554(9) Uani d . 1 1
C C49 0.5060(2) 0.7804(2) -0.03079(10) 0.0636(10) Uani d . 1 1
H H49 0.4938 0.7823 -0.0068 0.076 Uiso calc R 1 1
C C50 0.5681(2) 0.7442(3) -0.04085(11) 0.0697(11) Uani d . 1 1
H H50 0.5966 0.7210 -0.0233 0.084 Uiso calc R 1 1
C C51 0.5469(2) 0.7728(2) -0.09890(11) 0.0647(10) Uani d . 1 1
H H51 0.5606 0.7709 -0.1227 0.078 Uiso calc R 1 1
C C52 0.4838(2) 0.8086(2) -0.09083(10) 0.0660(10) Uani d . 1 1
H H52 0.4555 0.8295 -0.1090 0.079 Uiso calc R 1 1
Cl Cl1 0.58949(8) 0.70331(11) 0.06219(3) 0.1041(5) Uani d . 1 1
Cl Cl2 0.86174(6) 0.74954(9) 0.18277(3) 0.0814(4) Uani d . 1 1
Mn Mn1 0.29477(3) 0.98755(3) 0.132673(12) 0.04169(17) Uani d . 1 1
N N1 0.17626(15) 0.98481(17) 0.12894(7) 0.0478(7) Uani d . 1 1
N N2 0.28962(14) 0.98929(16) 0.19338(7) 0.0477(7) Uani d . 1 1
N N3 0.41480(15) 0.98328(17) 0.13525(7) 0.0492(7) Uani d . 1 1
N N4 0.30208(15) 0.99315(16) 0.07197(7) 0.0487(7) Uani d . 1 1
N N5 -0.20398(19) 0.7941(2) -0.02681(9) 0.0730(9) Uani d . 1 1
N N6 0.61299(18) 1.24651(18) 0.32579(10) 0.0642(9) Uani d . 1 1
N N7 0.64522(17) 0.72116(18) 0.30637(8) 0.0565(8) Uani d . 1 1
N N8 0.58976(18) 0.7405(2) -0.07466(9) 0.0672(9) Uani d . 1 1
O O1 0.6203(5) 0.6491(4) 0.03846(15) 0.266(4) Uani d . 1 1
O O2 0.5196(3) 0.6942(5) 0.06484(15) 0.225(3) Uani d . 1 1
O O3 0.6027(2) 0.7825(3) 0.04889(12) 0.1479(16) Uani d . 1 1
O O4 0.6163(3) 0.6917(5) 0.09613(11) 0.230(3) Uani d . 1 1
O O5 0.8830(6) 0.6780(5) 0.1902(4) 0.386(7) Uani d . 1 1
O O6 0.8360(5) 0.7531(9) 0.1523(2) 0.402(8) Uani d . 1 1
O O7 0.9184(3) 0.7981(6) 0.1854(2) 0.285(4) Uani d . 1 1
O O8 0.8137(4) 0.7648(5) 0.2053(2) 0.283(4) Uani d . 1 1
O O1W 0.29594(11) 0.85152(13) 0.13508(6) 0.0529(6) Uani d . 1 1
H H1W 0.3101 0.8191 0.1501 0.063 Uiso d R 1 1
H H1WA 0.2837 0.8222 0.1189 0.063 Uiso d R 1 1
O O2W 0.29751(12) 1.12426(13) 0.13705(5) 0.0518(6) Uani d . 1 1
H H2W 0.3165 1.1558 0.1531 0.062 Uiso d R 1 1
H H2WA 0.2894 1.1621 0.1218 0.062 Uiso d R 1 1
O O3W 0.23088(12) 0.74826(13) 0.08930(6) 0.0526(6) Uani d . 1 1
H H3W 0.2567 0.7409 0.0700 0.063 Uiso d R 1 1
H H3WA 0.1848 0.7636 0.0858 0.063 Uiso d R 1 1
O O4W 0.7562(4) 0.6184(6) 0.1121(2) 0.130(3) Uani d P 0.50 1
H H4WA 0.7719 0.6680 0.1096 0.156 Uiso d PR 0.50 1
H H4W 0.7137 0.6182 0.1055 0.156 Uiso d PR 0.50 1

loop_
_atom_site_aniso_label
_atom_site_aniso_U_11
_atom_site_aniso_U_22
_atom_site_aniso_U_33
_atom_site_aniso_U_12
_atom_site_aniso_U_13
_atom_site_aniso_U_23
C1 0.048(2) 0.056(2) 0.075(3) 0.0006(17) -0.0087(19) 0.016(2)
C2 0.052(2) 0.072(3) 0.072(3) 0.006(2) -0.013(2) 0.020(2)
C3 0.049(2) 0.055(2) 0.055(2) -0.0003(18) -0.0047(18) -0.0070(18)
C4 0.059(2) 0.051(2) 0.058(2) -0.0056(18) -0.0051(19) 0.0011(18)
C5 0.052(2) 0.052(2) 0.060(2) 0.0007(17) -0.0087(18) 0.0110(18)
C6 0.049(2) 0.085(3) 0.070(2) -0.006(2) -0.012(2) -0.007(2)
C7 0.052(2) 0.061(2) 0.086(3) -0.0010(19) -0.018(2) -0.007(2)
C8 0.058(3) 0.116(4) 0.090(3) -0.004(2) -0.016(2) -0.025(3)
C9 0.054(2) 0.068(3) 0.060(2) 0.005(2) -0.0147(19) 0.004(2)
C10 0.067(3) 0.091(3) 0.077(3) -0.021(2) -0.017(2) 0.015(3)
C11 0.072(3) 0.111(4) 0.063(3) -0.004(3) -0.011(2) 0.024(3)
C12 0.060(2) 0.077(3) 0.077(3) -0.004(2) -0.008(2) -0.007(2)
C13 0.055(2) 0.066(2) 0.070(3) 0.001(2) -0.004(2) -0.007(2)
C14 0.057(2) 0.054(2) 0.050(2) -0.0011(18) -0.0057(18) 0.0000(18)
C15 0.059(2) 0.058(2) 0.056(2) -0.0079(19) 0.0057(19) -0.0087(19)
C16 0.059(2) 0.061(2) 0.0433(19) -0.0275(19) -0.0027(17) 0.0038(18)
C17 0.064(2) 0.049(2) 0.051(2) -0.0090(18) -0.0168(19) 0.0069(18)
C18 0.069(2) 0.042(2) 0.048(2) -0.0008(17) -0.0135(19) -0.0002(16)
C19 0.069(3) 0.096(3) 0.044(2) -0.030(2) 0.0012(19) -0.005(2)
C20 0.073(3) 0.087(3) 0.055(2) -0.020(2) -0.007(2) -0.020(2)
C21 0.073(3) 0.073(3) 0.059(2) -0.025(2) -0.001(2) -0.014(2)
C22 0.064(2) 0.054(2) 0.056(2) -0.0164(19) -0.0099(19) -0.0044(18)
C23 0.085(3) 0.065(3) 0.057(2) -0.028(2) -0.002(2) -0.007(2)
C24 0.092(3) 0.057(2) 0.058(2) -0.018(2) -0.017(2) -0.007(2)
C25 0.061(2) 0.072(3) 0.072(3) -0.014(2) -0.001(2) 0.001(2)
C26 0.059(2) 0.077(3) 0.057(2) -0.017(2) -0.0062(19) -0.012(2)
C27 0.059(2) 0.046(2) 0.076(3) -0.0040(18) -0.019(2) 0.0026(19)
C28 0.066(3) 0.055(2) 0.081(3) -0.019(2) -0.024(2) 0.021(2)
C29 0.048(2) 0.074(3) 0.068(2) -0.007(2) -0.005(2) 0.040(2)
C30 0.059(2) 0.070(3) 0.066(2) 0.015(2) 0.009(2) 0.019(2)
C31 0.056(2) 0.058(2) 0.059(2) 0.0009(19) -0.0041(19) 0.0006(19)
C32 0.050(2) 0.125(4) 0.093(3) -0.004(2) -0.002(2) 0.060(3)
C33 0.061(3) 0.216(7) 0.100(4) 0.051(4) 0.002(3) 0.071(4)
C34 0.095(4) 0.125(4) 0.095(4) 0.037(3) -0.002(3) 0.040(3)
C35 0.057(2) 0.080(3) 0.068(2) 0.000(2) -0.007(2) 0.029(2)
C36 0.054(2) 0.071(3) 0.077(3) -0.002(2) -0.015(2) 0.016(2)
C37 0.058(2) 0.061(2) 0.061(2) 0.0013(19) -0.0011(19) 0.0071(19)
C38 0.052(2) 0.058(2) 0.064(2) 0.0068(18) -0.0157(19) 0.0024(19)
C39 0.051(2) 0.082(3) 0.072(3) -0.001(2) -0.004(2) 0.023(2)
C40 0.069(2) 0.047(2) 0.060(2) -0.0074(19) -0.003(2) -0.0025(18)
C41 0.078(3) 0.054(2) 0.063(2) -0.005(2) 0.013(2) 0.005(2)
C42 0.080(3) 0.046(2) 0.045(2) 0.018(2) -0.0022(19) 0.0020(17)
C43 0.082(3) 0.053(2) 0.052(2) -0.003(2) -0.016(2) -0.0100(19)
C44 0.070(2) 0.048(2) 0.050(2) -0.0076(18) -0.0087(19) -0.0004(17)
C45 0.125(4) 0.063(3) 0.049(2) 0.031(3) 0.005(2) 0.0085(19)
C46 0.109(3) 0.059(2) 0.060(2) -0.001(2) 0.024(2) 0.010(2)
C47 0.077(3) 0.056(2) 0.079(3) 0.002(2) 0.017(2) 0.011(2)
C48 0.065(2) 0.044(2) 0.057(2) -0.0059(18) 0.0084(19) 0.0027(17)
C49 0.074(3) 0.071(3) 0.046(2) -0.009(2) 0.011(2) -0.0031(19)
C50 0.066(3) 0.086(3) 0.058(2) -0.006(2) -0.003(2) 0.000(2)
C51 0.077(3) 0.066(3) 0.051(2) -0.006(2) 0.009(2) -0.007(2)
C52 0.077(3) 0.063(3) 0.058(2) -0.006(2) 0.002(2) 0.002(2)
Cl1 0.1142(11) 0.1330(12) 0.0652(8) -0.0252(9) 0.0104(7) 0.0228(8)
Cl2 0.0720(8) 0.1004(9) 0.0717(7) 0.0177(7) 0.0082(6) -0.0079(6)
Mn1 0.0469(3) 0.0362(3) 0.0419(3) 0.0010(2) -0.0107(2) -0.0012(2)
N1 0.0469(16) 0.0448(16) 0.0518(17) 0.0034(14) -0.0098(14) 0.0053(14)
N2 0.0593(18) 0.0384(15) 0.0456(15) -0.0017(14) -0.0083(14) -0.0028(13)
N3 0.0478(16) 0.0412(16) 0.0587(18) 0.0004(14) -0.0116(14) 0.0026(14)
N4 0.0613(18) 0.0399(16) 0.0451(16) -0.0013(14) -0.0070(14) 0.0004(13)
N5 0.070(2) 0.081(2) 0.069(2) 0.0043(19) -0.0157(19) -0.0024(19)
N6 0.067(2) 0.0501(19) 0.075(2) -0.0130(16) -0.0197(19) 0.0016(17)
N7 0.064(2) 0.0494(18) 0.0561(18) 0.0057(15) -0.0063(16) 0.0028(15)
N8 0.067(2) 0.069(2) 0.066(2) -0.0103(17) 0.0092(18) -0.0078(18)
O1 0.499(13) 0.146(5) 0.152(5) 0.097(6) 0.104(6) 0.003(4)
O2 0.122(4) 0.342(9) 0.211(6) -0.116(5) -0.030(4) 0.133(6)
O3 0.157(4) 0.136(4) 0.150(4) -0.051(3) 0.030(3) 0.022(3)
O4 0.161(5) 0.443(11) 0.086(3) 0.041(5) -0.005(3) 0.073(4)
O5 0.420(15) 0.138(6) 0.60(2) 0.134(8) -0.031(12) -0.032(9)
O6 0.262(9) 0.78(2) 0.165(6) -0.151(11) -0.110(7) 0.125(9)
O7 0.124(4) 0.351(11) 0.379(11) -0.081(6) -0.027(5) 0.110(9)
O8 0.205(6) 0.350(11) 0.293(9) 0.006(6) 0.136(6) -0.104(8)
O1W 0.0661(15) 0.0344(12) 0.0582(14) -0.0003(11) -0.0221(12) -0.0011(10)
O2W 0.0750(16) 0.0336(12) 0.0469(13) -0.0014(11) -0.0150(11) 0.0014(10)
O3W 0.0577(14) 0.0523(14) 0.0479(13) -0.0098(11) -0.0016(11) -0.0021(11)
O4W 0.132(6) 0.141(7) 0.118(6) 0.020(5) 0.017(5) -0.014(5)

loop_
_atom_type_symbol
_atom_type_description
_atom_type_scat_dispersion_real
_atom_type_scat_dispersion_imag
_atom_type_scat_source
C C 0.0033 0.0016 'International Tables Vol C Tables 4.2.6.8 and 6.1.1.4'
H H 0.0000 0.0000 'International Tables Vol C Tables 4.2.6.8 and 6.1.1.4'
N N 0.0061 0.0033 'International Tables Vol C Tables 4.2.6.8 and 6.1.1.4'
O O 0.0106 0.0060 'International Tables Vol C Tables 4.2.6.8 and 6.1.1.4'
Cl Cl 0.1484 0.1585 'International Tables Vol C Tables 4.2.6.8 and 6.1.1.4'
Mn Mn 0.3368 0.7283 'International Tables Vol C Tables 4.2.6.8 and 6.1.1.4'

loop_
_geom_angle_atom_site_label_1
_geom_angle_atom_site_label_2
_geom_angle_atom_site_label_3
_geom_angle
N1 C1 C2 122.8(3)
N1 C1 H1 118.6
C2 C1 H1 118.6
C3 C2 C1 120.4(3)
C3 C2 H2 119.8
C1 C2 H2 119.8
C2 C3 C4 116.5(3)
C2 C3 C6 121.8(3)
C4 C3 C6 121.7(3)
C5 C4 C3 119.8(3)
C5 C4 H4 120.1
C3 C4 H4 120.1
N1 C5 C4 124.0(3)
N1 C5 H5 118.0
C4 C5 H5 118.0
C3 C6 C7 112.0(3)
C3 C6 H6A 109.2
C7 C6 H6A 109.2
C3 C6 H6B 109.2
C7 C6 H6B 109.2
H6A C6 H6B 107.9
C8 C7 C6 112.2(3)
C8 C7 H7A 109.2
C6 C7 H7A 109.2
C8 C7 H7B 109.2
C6 C7 H7B 109.2
H7A C7 H7B 107.9
C7 C8 C9 116.0(4)
C7 C8 H8A 108.3
C9 C8 H8A 108.3
C7 C8 H8B 108.3
C9 C8 H8B 108.3
H8A C8 H8B 107.4
C13 C9 C10 116.4(4)
C13 C9 C8 120.1(4)
C10 C9 C8 123.5(4)
C11 C10 C9 120.5(4)
C11 C10 H10 119.8
C9 C10 H10 119.8
N5 C11 C10 122.9(4)
N5 C11 H11 118.6
C10 C11 H11 118.6
N5 C12 C13 123.8(4)
N5 C12 H12 118.1
C13 C12 H12 118.1
C9 C13 C12 120.1(4)
C9 C13 H13 119.9
C12 C13 H13 119.9
N2 C14 C15 123.1(3)
N2 C14 H14 118.4
C15 C14 H14 118.4
C16 C15 C14 120.3(4)
C16 C15 H15 119.8
C14 C15 H15 119.8
C15 C16 C17 116.5(3)
C15 C16 C19 122.1(4)
C17 C16 C19 121.4(4)
C18 C17 C16 120.1(3)
C18 C17 H17 120.0
C16 C17 H17 120.0
N2 C18 C17 123.1(3)
N2 C18 H18 118.5
C17 C18 H18 118.5
C16 C19 C20 111.6(3)
C16 C19 H19A 109.3
C20 C19 H19A 109.3
C16 C19 H19B 109.3
C20 C19 H19B 109.3
H19A C19 H19B 108.0
C21 C20 C19 114.2(4)
C21 C20 H20A 108.7
C19 C20 H20A 108.7
C21 C20 H20B 108.7
C19 C20 H20B 108.7
H20A C20 H20B 107.6
C20 C21 C22 115.6(3)
C20 C21 H21A 108.4
C22 C21 H21A 108.4
C20 C21 H21B 108.4
C22 C21 H21B 108.4
H21A C21 H21B 107.4
C23 C22 C26 116.3(3)
C23 C22 C21 121.6(3)
C26 C22 C21 122.1(3)
C22 C23 C24 120.0(4)
C22 C23 H23 120.0
C24 C23 H23 120.0
N6 C24 C23 123.4(4)
N6 C24 H24 118.3
C23 C24 H24 118.3
N6 C25 C26 123.9(4)
N6 C25 H25 118.1
C26 C25 H25 118.1
C22 C26 C25 120.3(4)
C22 C26 H26 119.8
C25 C26 H26 119.8
N3 C27 C28 122.9(4)
N3 C27 H27 118.5
C28 C27 H27 118.5
C29 C28 C27 120.7(4)
C29 C28 H28 119.6
C27 C28 H28 119.6
C28 C29 C30 116.7(4)
C28 C29 C32 122.8(4)
C30 C29 C32 120.5(4)
C31 C30 C29 119.4(4)
C31 C30 H30 120.3
C29 C30 H30 120.3
N3 C31 C30 123.5(4)
N3 C31 H31 118.2
C30 C31 H31 118.2
C29 C32 C33 111.0(3)
C29 C32 H32A 109.4
C33 C32 H32A 109.4
C29 C32 H32B 109.4
C33 C32 H32B 109.4
H32A C32 H32B 108.0
C34 C33 C32 117.7(5)
C34 C33 H33A 107.9
C32 C33 H33A 107.9
C34 C33 H33B 107.9
C32 C33 H33B 107.9
H33A C33 H33B 107.2
C33 C34 C35 114.0(5)
C33 C34 H34 123.0
C35 C34 H34 123.0
C39 C35 C36 116.5(3)
C39 C35 C34 121.9(4)
C36 C35 C34 121.4(4)
C37 C36 C35 120.1(4)
C37 C36 H36 120.0
C35 C36 H36 120.0
N7 C37 C36 123.4(4)
N7 C37 H37 118.3
C36 C37 H37 118.3
N7 C38 C39 124.4(3)
N7 C38 H38 117.8
C39 C38 H38 117.8
C35 C39 C38 119.8(4)
C35 C39 H39 120.1
C38 C39 H39 120.1
N4 C40 C41 123.5(4)
N4 C40 H40 118.3
C41 C40 H40 118.3
C40 C41 C42 121.0(4)
C40 C41 H41 119.5
C42 C41 H41 119.5
C41 C42 C43 116.0(3)
C41 C42 C45 121.6(4)
C43 C42 C45 122.4(4)
C44 C43 C42 120.2(3)
C44 C43 H43 119.9
C42 C43 H43 119.9
N4 C44 C43 123.1(3)
N4 C44 H44 118.5
C43 C44 H44 118.5
C42 C45 C46 112.5(3)
C42 C45 H45A 109.1
C46 C45 H45A 109.1
C42 C45 H45B 109.1
C46 C45 H45B 109.1
H45A C45 H45B 107.8
C47 C46 C45 113.9(3)
C47 C46 H46A 108.8
C45 C46 H46A 108.8
C47 C46 H46B 108.8
C45 C46 H46B 108.8
H46A C46 H46B 107.7
C46 C47 C48 112.2(3)
C46 C47 H47A 109.2
C48 C47 H47A 109.2
C46 C47 H47B 109.2
C48 C47 H47B 109.2
H47A C47 H47B 107.9
C49 C48 C52 116.3(4)
C49 C48 C47 121.8(3)
C52 C48 C47 121.8(4)
C50 C49 C48 120.4(4)
C50 C49 H49 119.8
C48 C49 H49 119.8
N8 C50 C49 123.2(4)
N8 C50 H50 118.4
C49 C50 H50 118.4
N8 C51 C52 123.5(4)
N8 C51 H51 118.2
C52 C51 H51 118.2
C51 C52 C48 120.2(4)
C51 C52 H52 119.9
C48 C52 H52 119.9
O2 Cl1 O1 113.8(5)
O2 Cl1 O3 107.9(4)
O1 Cl1 O3 105.3(3)
O2 Cl1 O4 106.5(3)
O1 Cl1 O4 110.8(4)
O3 Cl1 O4 112.7(4)
O5 Cl2 O6 112.1(8)
O5 Cl2 O8 105.2(7)
O6 Cl2 O8 108.5(7)
O5 Cl2 O7 104.6(6)
O6 Cl2 O7 111.2(6)
O8 Cl2 O7 115.0(6)
O1W Mn1 O2W 173.02(8)
O1W Mn1 N1 89.63(9)
O2W Mn1 N1 92.74(9)
O1W Mn1 N2 88.34(9)
O2W Mn1 N2 85.05(9)
N1 Mn1 N2 91.08(10)
O1W Mn1 N4 94.59(9)
O2W Mn1 N4 91.98(9)
N1 Mn1 N4 90.00(10)
N2 Mn1 N4 176.89(10)
O1W Mn1 N3 87.61(9)
O2W Mn1 N3 90.15(9)
N1 Mn1 N3 176.97(10)
N2 Mn1 N3 90.08(10)
N4 Mn1 N3 88.98(10)
C5 N1 C1 116.4(3)
C5 N1 Mn1 122.4(2)
C1 N1 Mn1 121.0(2)
C14 N2 C18 116.7(3)
C14 N2 Mn1 121.4(2)
C18 N2 Mn1 121.0(2)
C31 N3 C27 116.6(3)
C31 N3 Mn1 121.2(2)
C27 N3 Mn1 121.5(2)
C44 N4 C40 116.3(3)
C44 N4 Mn1 123.3(2)
C40 N4 Mn1 120.4(2)
C11 N5 C12 116.3(4)
C25 N6 C24 116.0(3)
C38 N7 C37 115.9(3)
C51 N8 C50 116.4(4)
Mn1 O1W H1W 132.0
Mn1 O1W H1WA 123.2
H1W O1W H1WA 104.7
Mn1 O2W H2W 130.0
Mn1 O2W H2WA 130.9
H2W O2W H2WA 97.7
H3W O3W H3WA 116.6
H4WA O4W H4W 108.0

loop_
_geom_bond_atom_site_label_1
_geom_bond_atom_site_label_2
_geom_bond_distance
C1 N1 1.337(4)
C1 C2 1.379(5)
C1 H1 0.9300
C2 C3 1.372(5)
C2 H2 0.9300
C3 C4 1.383(5)
C3 C6 1.505(5)
C4 C5 1.366(5)
C4 H4 0.9300
C5 N1 1.328(4)
C5 H5 0.9300
C6 C7 1.520(5)
C6 H6A 0.9700
C6 H6B 0.9700
C7 C8 1.491(5)
C7 H7A 0.9700
C7 H7B 0.9700
C8 C9 1.520(5)
C8 H8A 0.9700
C8 H8B 0.9700
C9 C13 1.353(5)
C9 C10 1.378(5)
C10 C11 1.374(6)
C10 H10 0.9300
C11 N5 1.322(5)
C11 H11 0.9300
C12 N5 1.326(5)
C12 C13 1.374(5)
C12 H12 0.9300
C13 H13 0.9300
C14 N2 1.335(4)
C14 C15 1.379(5)
C14 H14 0.9300
C15 C16 1.375(5)
C15 H15 0.9300
C16 C17 1.386(5)
C16 C19 1.502(5)
C17 C18 1.378(4)
C17 H17 0.9300
C18 N2 1.336(4)
C18 H18 0.9300
C19 C20 1.534(5)
C19 H19A 0.9700
C19 H19B 0.9700
C20 C21 1.500(6)
C20 H20A 0.9700
C20 H20B 0.9700
C21 C22 1.518(5)
C21 H21A 0.9700
C21 H21B 0.9700
C22 C23 1.365(5)
C22 C26 1.371(5)
C23 C24 1.381(5)
C23 H23 0.9300
C24 N6 1.335(5)
C24 H24 0.9300
C25 N6 1.311(5)
C25 C26 1.376(5)
C25 H25 0.9300
C26 H26 0.9300
C27 N3 1.331(4)
C27 C28 1.383(5)
C27 H27 0.9300
C28 C29 1.359(6)
C28 H28 0.9300
C29 C30 1.387(6)
C29 C32 1.502(5)
C30 C31 1.386(5)
C30 H30 0.9300
C31 N3 1.327(4)
C31 H31 0.9300
C32 C33 1.563(6)
C32 H32A 0.9700
C32 H32B 0.9700
C33 C34 1.392(7)
C33 H33A 0.9700
C33 H33B 0.9700
C34 C35 1.527(6)
C34 H34 0.9300
C35 C39 1.372(5)
C35 C36 1.379(5)
C36 C37 1.376(5)
C36 H36 0.9300
C37 N7 1.334(5)
C37 H37 0.9300
C38 N7 1.323(5)
C38 C39 1.373(5)
C38 H38 0.9300
C39 H39 0.9300
C40 N4 1.338(4)
C40 C41 1.363(5)
C40 H40 0.9300
C41 C42 1.374(5)
C41 H41 0.9300
C42 C43 1.384(5)
C42 C45 1.502(5)
C43 C44 1.383(5)
C43 H43 0.9300
C44 N4 1.335(4)
C44 H44 0.9300
C45 C46 1.513(6)
C45 H45A 0.9700
C45 H45B 0.9700
C46 C47 1.509(5)
C46 H46A 0.9700
C46 H46B 0.9700
C47 C48 1.514(5)
C47 H47A 0.9700
C47 H47B 0.9700
C48 C49 1.371(5)
C48 C52 1.379(5)
C49 C50 1.371(5)
C49 H49 0.9300
C50 N8 1.335(5)
C50 H50 0.9300
C51 N8 1.327(5)
C51 C52 1.367(5)
C51 H51 0.9300
C52 H52 0.9300
Cl1 O2 1.344(5)
Cl1 O1 1.373(5)
Cl1 O3 1.381(4)
Cl1 O4 1.385(4)
Cl2 O5 1.242(7)
Cl2 O6 1.245(6)
Cl2 O8 1.271(6)
Cl2 O7 1.334(6)
Mn1 O1W 2.170(2)
Mn1 O2W 2.186(2)
Mn1 N1 2.265(3)
Mn1 N2 2.281(3)
Mn1 N4 2.284(3)
Mn1 N3 2.293(3)
O1W H1W 0.8104
O1W H1WA 0.8011
O2W H2W 0.8636
O2W H2WA 0.8457
O3W H3W 0.8847
O3W H3WA 0.9219
O4W H4WA 0.8497
O4W H4W 0.8491

loop_
_geom_hbond_atom_site_label_D
_geom_hbond_atom_site_label_H
_geom_hbond_atom_site_label_A
_geom_hbond_site_symmetry_A
_geom_hbond_distance_DH
_geom_hbond_distance_HA
_geom_hbond_distance_DA
_geom_hbond_angle_DHA
O3W H3WA N8 3_465 0.92 1.86 2.753(4) 162.1
O3W H3W N5 3_565 0.88 1.87 2.738(4) 166.7
O2W H2WA O3W 7_665 0.85 1.88 2.723(3) 177.7
O2W H2W N7 4_655 0.86 1.98 2.844(4) 174.1
O1W H1W N6 4_645 0.81 2.08 2.824(4) 153.3
O4W H4W O4 . 0.85 2.22 2.975(9) 147.4
O1W H1WA O3W . 0.80 1.91 2.684(3) 162.9
O4W H4WA O6 . 0.85 2.43 3.035(14) 128.7
C23 H23 O4 4_655 0.93 2.53 3.379(6) 152.0
C28 H28 O5 7_765 0.93 2.43 3.255(11) 148.0
C39 H39 O8 . 0.93 2.52 3.214(9) 132.0

loop_
_geom_torsion_atom_site_label_1
_geom_torsion_atom_site_label_2
_geom_torsion_atom_site_label_3
_geom_torsion_atom_site_label_4
_geom_torsion
N1 C1 C2 C3 0.5(6)
C1 C2 C3 C4 0.4(6)
C1 C2 C3 C6 -178.5(4)
C2 C3 C4 C5 -0.9(5)
C6 C3 C4 C5 178.0(3)
C3 C4 C5 N1 0.6(6)
C2 C3 C6 C7 65.5(5)
C4 C3 C6 C7 -113.3(4)
C3 C6 C7 C8 177.8(4)
C6 C7 C8 C9 -175.6(4)
C7 C8 C9 C13 153.6(4)
C7 C8 C9 C10 -25.7(6)
C13 C9 C10 C11 1.4(6)
C8 C9 C10 C11 -179.2(4)
C9 C10 C11 N5 1.7(7)
C10 C9 C13 C12 -2.5(6)
C8 C9 C13 C12 178.0(4)
N5 C12 C13 C9 0.9(7)
N2 C14 C15 C16 -0.8(5)
C14 C15 C16 C17 -2.9(5)
C14 C15 C16 C19 175.5(3)
C15 C16 C17 C18 4.0(5)
C19 C16 C17 C18 -174.4(3)
C16 C17 C18 N2 -1.5(5)
C15 C16 C19 C20 -89.2(4)
C17 C16 C19 C20 89.1(5)
C16 C19 C20 C21 -62.9(5)
C19 C20 C21 C22 -170.3(3)
C20 C21 C22 C23 46.7(6)
C20 C21 C22 C26 -133.8(4)
C26 C22 C23 C24 -2.3(6)
C21 C22 C23 C24 177.2(4)
C22 C23 C24 N6 1.5(6)
C23 C22 C26 C25 1.0(6)
C21 C22 C26 C25 -178.5(4)
N6 C25 C26 C22 1.3(6)
N3 C27 C28 C29 -0.4(6)
C27 C28 C29 C30 2.1(5)
C27 C28 C29 C32 -175.6(3)
C28 C29 C30 C31 -1.3(5)
C32 C29 C30 C31 176.5(3)
C29 C30 C31 N3 -1.3(6)
C28 C29 C32 C33 89.2(6)
C30 C29 C32 C33 -88.4(5)
C29 C32 C33 C34 -59.5(7)
C32 C33 C34 C35 -177.1(4)
C33 C34 C35 C39 61.5(7)
C33 C34 C35 C36 -123.9(5)
C39 C35 C36 C37 0.9(6)
C34 C35 C36 C37 -174.0(4)
C35 C36 C37 N7 0.1(6)
C36 C35 C39 C38 -1.4(6)
C34 C35 C39 C38 173.5(4)
N7 C38 C39 C35 1.1(7)
N4 C40 C41 C42 0.0(6)
C40 C41 C42 C43 1.1(5)
C40 C41 C42 C45 -178.1(4)
C41 C42 C43 C44 -1.8(5)
C45 C42 C43 C44 177.4(3)
C42 C43 C44 N4 1.5(6)
C41 C42 C45 C46 73.0(5)
C43 C42 C45 C46 -106.1(5)
C42 C45 C46 C47 66.6(5)
C45 C46 C47 C48 -178.6(4)
C46 C47 C48 C49 110.6(4)
C46 C47 C48 C52 -66.5(5)
C52 C48 C49 C50 -0.1(5)
C47 C48 C49 C50 -177.4(4)
C48 C49 C50 N8 1.3(6)
N8 C51 C52 C48 1.0(6)
C49 C48 C52 C51 -1.0(5)
C47 C48 C52 C51 176.3(4)
C4 C5 N1 C1 0.3(5)
C4 C5 N1 Mn1 -173.9(3)
C2 C1 N1 C5 -0.9(5)
C2 C1 N1 Mn1 173.5(3)
O1W Mn1 N1 C5 40.4(3)
O2W Mn1 N1 C5 -133.0(3)
N2 Mn1 N1 C5 -47.9(3)
N3 Mn1 N1 C5 64.6(19)
O1W Mn1 N1 C1 -133.6(3)
O2W Mn1 N1 C1 53.0(3)
N2 Mn1 N1 C1 138.1(3)
N4 Mn1 N1 C1 -39.0(3)
C15 C14 N2 C18 3.3(5)
C15 C14 N2 Mn1 -166.0(3)
C17 C18 N2 C14 -2.2(5)
C17 C18 N2 Mn1 167.2(3)
O1W Mn1 N2 C14 -140.1(3)
O2W Mn1 N2 C14 42.2(2)
N1 Mn1 N2 C14 -50.5(3)
N3 Mn1 N2 C14 132.3(3)
O1W Mn1 N2 C18 51.0(2)
O2W Mn1 N2 C18 -126.7(2)
N1 Mn1 N2 C18 140.6(2)
N3 Mn1 N2 C18 -36.6(2)
C30 C31 N3 C27 2.9(5)
C30 C31 N3 Mn1 -167.8(3)
C28 C27 N3 C31 -2.1(5)
C28 C27 N3 Mn1 168.6(3)
O1W Mn1 N3 C31 39.2(3)
O2W Mn1 N3 C31 -147.4(3)
N2 Mn1 N3 C31 127.5(3)
N4 Mn1 N3 C31 -55.4(3)
O1W Mn1 N3 C27 -131.1(3)
O2W Mn1 N3 C27 42.3(3)
N2 Mn1 N3 C27 -42.8(3)
N4 Mn1 N3 C27 134.2(3)
C43 C44 N4 C40 -0.3(5)
C43 C44 N4 Mn1 -177.0(3)
C41 C40 N4 C44 -0.4(5)
C41 C40 N4 Mn1 176.4(3)
O1W Mn1 N4 C44 47.2(3)
O2W Mn1 N4 C44 -135.1(3)
N1 Mn1 N4 C44 -42.4(3)
N3 Mn1 N4 C44 134.8(3)
O1W Mn1 N4 C40 -129.3(3)
O2W Mn1 N4 C40 48.3(3)
N2 Mn1 N4 C40 31(2)
N3 Mn1 N4 C40 -41.8(3)
C10 C11 N5 C12 -3.3(7)
C13 C12 N5 C11 2.1(6)
C26 C25 N6 C24 -2.2(6)
C23 C24 N6 C25 0.8(6)
C39 C38 N7 C37 0.0(6)
C36 C37 N7 C38 -0.6(6)
C52 C51 N8 C50 0.2(6)
C49 C50 N8 C51 -1.3(6)
